data_7031461
loop_
_publ_author_name
'Hejda, Martin'
'Ly\<cka, Anton\'in'
'Jambor, Roman'
'R\%u\<zi\<cka, Ale\<s'
'Dost\'al, Libor'

_publ_section_title
;
 From C,N- and N,N-chelated chloroboranes to substituted
 1H-2,1-benzazaboroles and 1H-pyrrolo[1,2-c][1,3,2]diazaborolidines: a
 straightforward route to five-membered rings containing the B-N or N-B-N
 moiety.
;
_journal_issue 33
_journal_name_full 'Dalton transactions (Cambridge, England : 2003)'
_journal_page_first 12678
_journal_page_last 12688
_journal_paper_doi 10.1039/c4dt01445f
_journal_volume 43
_journal_year 2014
_chemical_formula_moiety 'C15 H18 B Cl N2'
_chemical_formula_sum 'C15 H18 B Cl N2'
_chemical_formula_weight 272.57
_chemical_name_systematic
;
 ?
;
_space_group_IT_number 14
_space_group_name_Hall '-P 2ybc'
_space_group_name_H-M_alt 'P 1 21/c 1'
_symmetry_cell_setting monoclinic
_symmetry_space_group_name_Hall '-P 2ybc'
_symmetry_space_group_name_H-M 'P 1 21/c 1'
_atom_sites_solution_hydrogens mixed
_audit_creation_method SHELXL-97
_cell_angle_alpha 90
_cell_angle_beta 127.218(6)
_cell_angle_gamma 90
_cell_formula_units_Z 4
_cell_length_a 10.9790(8)
_cell_length_b 9.7780(3)
_cell_length_c 17.0041(10)
_cell_measurement_reflns_used 10902
_cell_measurement_temperature 150(1)
_cell_measurement_theta_max 27.5
_cell_measurement_theta_min 1
_cell_volume 1453.67(18)
_computing_cell_refinement 'COLLECT and DENZO'
_computing_data_collection 'COLLECT (Hooft, 1998) and DENZO (Otwinowski & Minor, 1997)'
_computing_data_reduction 'COLLECT and DENZO'
_computing_molecular_graphics 'PLATON (Spek, 2003)'
_computing_publication_material 'SHELXL-97 (Sheldrick, 2008)'
_computing_structure_refinement 'SHELXL-97 (Sheldrick, 1997)'
_computing_structure_solution 'SIR92 (Altomare et al., 1994)'
_diffrn_ambient_temperature 150(1)
_diffrn_detector_area_resol_mean 9.091
_diffrn_measured_fraction_theta_full 0.995
_diffrn_measured_fraction_theta_max 0.991
_diffrn_measurement_device_type 'Bruker Nonius KappaCCD area detector'
_diffrn_measurement_method '\f and \w scans to fill the Ewald sphere'
_diffrn_radiation_monochromator graphite
_diffrn_radiation_source 'fine-focus sealed tube'
_diffrn_radiation_type MoK\a
_diffrn_radiation_wavelength 0.71073
_diffrn_reflns_av_R_equivalents 0.0380
_diffrn_reflns_av_unetI/netI 0.0358
_diffrn_reflns_Laue_measured_fraction_full 0.995
_diffrn_reflns_Laue_measured_fraction_max 0.991
_diffrn_reflns_limit_h_max 14
_diffrn_reflns_limit_h_min -12
_diffrn_reflns_limit_k_max 11
_diffrn_reflns_limit_k_min -12
_diffrn_reflns_limit_l_max 22
_diffrn_reflns_limit_l_min -21
_diffrn_reflns_number 10875
_diffrn_reflns_point_group_measured_fraction_full 0.995
_diffrn_reflns_point_group_measured_fraction_max 0.991
_diffrn_reflns_theta_full 25.242
_diffrn_reflns_theta_max 27.495
_diffrn_reflns_theta_min 2.449
_diffrn_standards_number 0
_exptl_absorpt_coefficient_mu 0.250
_exptl_absorpt_correction_T_max 0.960
_exptl_absorpt_correction_T_min 0.943
_exptl_absorpt_correction_type integration
_exptl_absorpt_process_details
;
Gaussian integration (Coppens, 1970)
;
_exptl_crystal_colour pink
_exptl_crystal_density_diffrn 1.245
_exptl_crystal_description block
_exptl_crystal_F_000 576
_exptl_crystal_size_max 0.33
_exptl_crystal_size_mid 0.26
_exptl_crystal_size_min 0.22
_refine_diff_density_max 0.256
_refine_diff_density_min -0.300
_refine_diff_density_rms 0.059
_refine_ls_extinction_method none
_refine_ls_goodness_of_fit_ref 1.102
_refine_ls_hydrogen_treatment constr
_refine_ls_matrix_type full
_refine_ls_number_parameters 199
_refine_ls_number_reflns 3319
_refine_ls_number_restraints 6
_refine_ls_restrained_S_all 1.106
_refine_ls_R_factor_all 0.0663
_refine_ls_R_factor_gt 0.0450
_refine_ls_shift/su_max 0.001
_refine_ls_shift/su_mean 0.000
_refine_ls_structure_factor_coef Fsqd
_refine_ls_weighting_details 'w=1/[\s^2^(Fo^2^)+(0.0345P)^2^+0.9664P] where P=(Fo^2^+2Fc^2^)/3'
_refine_ls_weighting_scheme calc
_refine_ls_wR_factor_gt 0.0954
_refine_ls_wR_factor_ref 0.1096
_reflns_Friedel_coverage 0.000
_reflns_number_gt 2623
_reflns_number_total 3319
_reflns_threshold_expression 'I > 2\s(I)'
_cod_data_source_file c4dt01445f2.cif
_cod_data_source_block shelxl
_cod_depositor_comments 'Adding full bibliography for 7031456--7031465.cif.'
_cod_database_code 7031461
_shelx_space_group_comment
;
The symmetry employed for this shelxl refinement is uniquely defined
by the following loop, which should always be used as a source of
symmetry information in preference to the above space-group names.
They are only intended as comments.
;
_shelxl_version_number 2013-4

loop_
_space_group_symop_operation_xyz
'x, y, z'
'-x, y+1/2, -z+1/2'
'-x, -y, -z'
'x, -y-1/2, z-1/2'

loop_
_atom_site_label
_atom_site_type_symbol
_atom_site_fract_x
_atom_site_fract_y
_atom_site_fract_z
_atom_site_U_iso_or_equiv
_atom_site_adp_type
_atom_site_occupancy
_atom_site_site_symmetry_order
_atom_site_calc_flag
_atom_site_refinement_flags_posn
_atom_site_refinement_flags_adp
_atom_site_refinement_flags_occupancy
_atom_site_disorder_assembly
_atom_site_disorder_group
Cl1 Cl 0.54754(5) 0.22876(5) 0.13257(4) 0.03457(14) Uani 1 1 d . . . . .
N2 N 0.27827(17) 0.22512(15) 0.12058(11) 0.0259(3) Uani 1 1 d . . . . .
N1 N 0.30139(16) 0.04741(15) 0.03684(11) 0.0253(3) Uani 1 1 d . . . . .
B1 B 0.3353(2) 0.2014(2) 0.05411(15) 0.0241(4) Uani 1 1 d . . . . .
C10 C 0.2414(2) 0.28736(17) -0.04608(13) 0.0241(4) Uani 1 1 d . . . . .
C11 C 0.0888(2) 0.25277(18) -0.11910(13) 0.0265(4) Uani 1 1 d . . . . .
H11 H 0.0460 0.1805 -0.1079 0.032 Uiso 1 1 d R U . . .
C13 C 0.0602(3) 0.4313(2) -0.22525(15) 0.0378(5) Uani 1 1 d . . . . .
H13 H 0.0002 0.4793 -0.2844 0.045 Uiso 1 1 d R U . . .
C5 C 0.2261(2) 0.1111(2) 0.12888(14) 0.0320(4) Uani 1 1 d . . . . .
H5 H 0.1859 0.1029 0.1636 0.038 Uiso 1 1 d R U . . .
C4 C 0.3073(2) -0.05744(19) -0.01202(14) 0.0307(4) Uani 1 1 d . . . . .
H4 H 0.3454 -0.0529 -0.0481 0.037 Uiso 1 1 d R U . . .
C12 C -0.0008(2) 0.3232(2) -0.20768(14) 0.0340(4) Uani 1 1 d . . . . .
H12 H -0.1019 0.2974 -0.2552 0.041 Uiso 1 1 d R U . . .
C1 C 0.2370(2) 0.00049(19) 0.08002(15) 0.0304(4) Uani 1 1 d . . . . .
C3 C 0.2480(2) -0.1731(2) 0.00017(16) 0.0387(5) Uani 1 1 d . . . . .
H3 H 0.2396 -0.2593 -0.0258 0.046 Uiso 1 1 d R U . . .
C14 C 0.2102(3) 0.4675(2) -0.15490(16) 0.0399(5) Uani 1 1 d . . . . .
H14 H 0.2518 0.5405 -0.1664 0.048 Uiso 1 1 d R U . . .
C2 C 0.2020(3) -0.1370(2) 0.05800(17) 0.0405(5) Uani 1 1 d . . . . .
H2 H 0.1568 -0.1935 0.0778 0.049 Uiso 1 1 d R U . . .
C15 C 0.2998(2) 0.3959(2) -0.06675(15) 0.0341(4) Uani 1 1 d . . . . .
H15 H 0.4015 0.4210 -0.0202 0.041 Uiso 1 1 d R U . . .
C6 C 0.2739(2) 0.3548(2) 0.16616(14) 0.0336(4) Uani 1 1 d D . . . .
C7 C 0.3163(11) 0.4742(10) 0.1326(7) 0.0340(18) Uani 0.45 1 d D . P A 1
H7A H 0.4159 0.4596 0.1493 0.051 Uiso 0.45 1 calc R U P A 1
H7B H 0.3175 0.5557 0.1646 0.051 Uiso 0.45 1 calc R U P A 1
H7C H 0.2428 0.4842 0.0624 0.051 Uiso 0.45 1 calc R U P A 1
C8 C 0.1188(7) 0.3679(7) 0.1442(6) 0.0508(17) Uani 0.47 1 d D . P A 1
H8A H 0.0996 0.2886 0.1685 0.076 Uiso 0.47 1 calc R U P A 1
H8B H 0.0413 0.3753 0.0742 0.076 Uiso 0.47 1 calc R U P A 1
H8C H 0.1171 0.4482 0.1761 0.076 Uiso 0.47 1 calc R U P A 1
C9 C 0.3913(9) 0.3259(9) 0.2766(5) 0.056(2) Uani 0.5 1 d D . P A 1
H9A H 0.3574 0.2498 0.2946 0.084 Uiso 0.5 1 calc R U P A 1
H9B H 0.4018 0.4051 0.3136 0.084 Uiso 0.5 1 calc R U P A 1
H9C H 0.4882 0.3045 0.2910 0.084 Uiso 0.5 1 calc R U P A 1
C9A C 0.1076(7) 0.4041(8) 0.0980(5) 0.076(2) Uani 0.53 1 d D . P A 2
H9A1 H 0.0758 0.4114 0.0317 0.114 Uiso 0.53 1 calc R U P A 2
H9A2 H 0.0998 0.4919 0.1198 0.114 Uiso 0.53 1 calc R U P A 2
H9A3 H 0.0432 0.3398 0.0997 0.114 Uiso 0.53 1 calc R U P A 2
C7A C 0.3674(11) 0.4684(10) 0.1640(7) 0.064(3) Uani 0.55 1 d D . P A 2
H7A1 H 0.3339 0.4805 0.0976 0.097 Uiso 0.55 1 calc R U P A 2
H7A2 H 0.4737 0.4438 0.2059 0.097 Uiso 0.55 1 calc R U P A 2
H7A3 H 0.3534 0.5521 0.1871 0.097 Uiso 0.55 1 calc R U P A 2
C8A C 0.3274(10) 0.3428(10) 0.2706(5) 0.055(2) Uani 0.5 1 d D . P A 2
H8A1 H 0.4322 0.3135 0.3122 0.083 Uiso 0.5 1 calc R U P A 2
H8A2 H 0.2654 0.2771 0.2736 0.083 Uiso 0.5 1 calc R U P A 2
H8A3 H 0.3189 0.4300 0.2927 0.083 Uiso 0.5 1 calc R U P A 2

loop_
_atom_site_aniso_label
_atom_site_aniso_U_11
_atom_site_aniso_U_22
_atom_site_aniso_U_33
_atom_site_aniso_U_23
_atom_site_aniso_U_13
_atom_site_aniso_U_12
Cl1 0.0236(2) 0.0396(3) 0.0350(3) -0.0025(2) 0.01485(19) -0.00388(18)
N2 0.0298(8) 0.0258(8) 0.0242(7) -0.0010(6) 0.0174(7) 0.0011(6)
N1 0.0264(7) 0.0246(8) 0.0262(7) 0.0012(6) 0.0167(6) 0.0014(6)
B1 0.0233(9) 0.0265(10) 0.0238(9) -0.0028(8) 0.0149(8) -0.0036(7)
C10 0.0305(9) 0.0218(8) 0.0251(8) -0.0036(7) 0.0195(8) -0.0018(7)
C11 0.0293(9) 0.0244(9) 0.0274(9) -0.0020(7) 0.0181(8) -0.0012(7)
C13 0.0520(13) 0.0304(10) 0.0310(10) 0.0058(8) 0.0251(10) 0.0076(9)
C5 0.0381(10) 0.0324(10) 0.0357(10) 0.0031(8) 0.0277(9) 0.0009(8)
C4 0.0317(10) 0.0303(10) 0.0294(9) -0.0028(8) 0.0181(8) 0.0035(8)
C12 0.0312(10) 0.0343(10) 0.0272(10) -0.0010(8) 0.0128(8) 0.0046(8)
C1 0.0348(10) 0.0253(9) 0.0379(10) 0.0033(8) 0.0255(9) 0.0001(7)
C3 0.0439(12) 0.0245(9) 0.0449(12) -0.0044(9) 0.0255(10) -0.0003(8)
C14 0.0574(13) 0.0298(10) 0.0408(11) 0.0031(9) 0.0340(11) -0.0061(9)
C2 0.0496(13) 0.0270(10) 0.0548(13) 0.0015(9) 0.0367(11) -0.0041(9)
C15 0.0388(11) 0.0316(10) 0.0320(10) -0.0031(8) 0.0214(9) -0.0107(8)
C6 0.0401(11) 0.0316(10) 0.0313(10) -0.0099(8) 0.0227(9) -0.0043(8)
C7 0.058(4) 0.019(3) 0.032(4) -0.006(3) 0.030(4) 0.000(3)
C8 0.060(4) 0.035(3) 0.085(5) -0.016(3) 0.058(4) -0.005(3)
C9 0.096(6) 0.037(3) 0.030(3) -0.015(2) 0.036(4) -0.018(4)
C9A 0.056(3) 0.066(5) 0.069(5) -0.033(4) 0.019(3) 0.021(3)
C7A 0.123(9) 0.037(3) 0.055(6) -0.012(4) 0.065(6) -0.018(5)
C8A 0.092(6) 0.053(4) 0.042(3) -0.016(3) 0.051(4) -0.019(4)

loop_
_atom_type_symbol
_atom_type_description
_atom_type_scat_dispersion_real
_atom_type_scat_dispersion_imag
_atom_type_scat_source
C C 0.0033 0.0016 'International Tables Vol C Tables 4.2.6.8 and 6.1.1.4'
H H 0.0000 0.0000 'International Tables Vol C Tables 4.2.6.8 and 6.1.1.4'
N N 0.0061 0.0033 'International Tables Vol C Tables 4.2.6.8 and 6.1.1.4'
B B 0.0013 0.0007 'International Tables Vol C Tables 4.2.6.8 and 6.1.1.4'
Cl Cl 0.1484 0.1585 'International Tables Vol C Tables 4.2.6.8 and 6.1.1.4'

loop_
_exptl_crystal_face_index_h
_exptl_crystal_face_index_k
_exptl_crystal_face_index_l
_exptl_crystal_face_perp_dist
0 1 -1 0.146
0 -1 1 0.116
0 -1 -1 0.098
0 1 1 0.106
-1 0 0 0.129
1 0 0 0.131
0 0 1 0.130
0 0 -1 0.151
1 1 -1 0.142
-1 -1 1 0.100
-1 1 -1 0.156
1 -1 1 0.134
1 1 1 0.127
-1 1 1 0.115

loop_
_geom_angle_atom_site_label_1
_geom_angle_atom_site_label_2
_geom_angle_atom_site_label_3
_geom_angle
C5 N2 C6 120.97(15)
C5 N2 B1 109.75(15)
C6 N2 B1 129.24(14)
C4 N1 C1 108.01(15)
C4 N1 B1 140.17(16)
C1 N1 B1 111.71(14)
N1 B1 C10 112.75(15)
N1 B1 N2 97.08(13)
C10 B1 N2 113.57(14)
N1 B1 Cl1 109.20(12)
C10 B1 Cl1 114.01(13)
N2 B1 Cl1 108.91(12)
C15 C10 C11 116.70(17)
C15 C10 B1 124.93(16)
C11 C10 B1 118.37(15)
C12 C11 C10 121.83(17)
C12 C11 H11 119.2
C10 C11 H11 119.0
C14 C13 C12 119.56(19)
C14 C13 H13 120.2
C12 C13 H13 120.2
N2 C5 C1 113.14(16)
N2 C5 H5 123.5
C1 C5 H5 123.3
N1 C4 C3 109.12(17)
N1 C4 H4 125.5
C3 C4 H4 125.4
C13 C12 C11 119.96(19)
C13 C12 H12 120.1
C11 C12 H12 119.9
N1 C1 C2 109.21(17)
N1 C1 C5 108.30(16)
C2 C1 C5 142.46(19)
C4 C3 C2 107.67(18)
C4 C3 H3 126.2
C2 C3 H3 126.1
C13 C14 C15 120.30(19)
C13 C14 H14 119.9
C15 C14 H14 119.8
C1 C2 C3 105.99(18)
C1 C2 H2 126.8
C3 C2 H2 127.2
C14 C15 C10 121.65(19)
C14 C15 H15 119.3
C10 C15 H15 119.1
C7 C6 N2 110.4(5)
C7 C6 C8 113.9(5)
N2 C6 C8 109.1(3)
N2 C6 C8A 115.6(4)
C7 C6 C9 112.8(5)
N2 C6 C9 102.2(3)
C8 C6 C9 107.7(4)
N2 C6 C9A 105.7(3)
C8A C6 C9A 110.8(4)
N2 C6 C7A 111.7(5)
C8A C6 C7A 107.3(5)
C9A C6 C7A 105.3(5)
C6 C7 H7A 109.5
C6 C7 H7B 109.5
H7A C7 H7B 109.5
C6 C7 H7C 109.5
H7A C7 H7C 109.5
H7B C7 H7C 109.5
C6 C8 H8A 109.5
C6 C8 H8B 109.5
H8A C8 H8B 109.5
C6 C8 H8C 109.5
H8A C8 H8C 109.5
H8B C8 H8C 109.5
C6 C9 H9A 109.5
C6 C9 H9B 109.5
H9A C9 H9B 109.5
C6 C9 H9C 109.5
H9A C9 H9C 109.5
H9B C9 H9C 109.5
C6 C9A H9A1 109.5
C6 C9A H9A2 109.5
H9A1 C9A H9A2 109.5
C6 C9A H9A3 109.5
H9A1 C9A H9A3 109.5
H9A2 C9A H9A3 109.5
C6 C7A H7A1 109.5
C6 C7A H7A2 109.5
H7A1 C7A H7A2 109.5
C6 C7A H7A3 109.5
H7A1 C7A H7A3 109.5
H7A2 C7A H7A3 109.5
C6 C8A H8A1 109.5
C6 C8A H8A2 109.5
H8A1 C8A H8A2 109.5
C6 C8A H8A3 109.5
H8A1 C8A H8A3 109.5
H8A2 C8A H8A3 109.5

loop_
_geom_bond_atom_site_label_1
_geom_bond_atom_site_label_2
_geom_bond_distance
Cl1 B1 1.876(2)
N2 C5 1.299(2)
N2 C6 1.502(2)
N2 B1 1.606(2)
N1 C4 1.346(2)
N1 C1 1.370(2)
N1 B1 1.536(2)
B1 C10 1.596(3)
C10 C15 1.390(3)
C10 C11 1.395(2)
C11 C12 1.385(3)
C11 H11 0.9299
C13 C14 1.373(3)
C13 C12 1.377(3)
C13 H13 0.9299
C5 C1 1.413(3)
C5 H5 0.9300
C4 C3 1.382(3)
C4 H4 0.9299
C12 H12 0.9300
C1 C2 1.387(3)
C3 C2 1.396(3)
C3 H3 0.9300
C14 C15 1.386(3)
C14 H14 0.9300
C2 H2 0.9300
C15 H15 0.9300
C6 C7 1.492(7)
C6 C8 1.512(6)
C6 C8A 1.500(6)
C6 C9 1.530(6)
C6 C9A 1.532(6)
C6 C7A 1.528(7)
C7 H7A 0.9600
C7 H7B 0.9600
C7 H7C 0.9600
C8 H8A 0.9600
C8 H8B 0.9600
C8 H8C 0.9600
C9 H9A 0.9600
C9 H9B 0.9600
C9 H9C 0.9600
C9A H9A1 0.9600
C9A H9A2 0.9600
C9A H9A3 0.9600
C7A H7A1 0.9600
C7A H7A2 0.9600
C7A H7A3 0.9600
C8A H8A1 0.9600
C8A H8A2 0.9600
C8A H8A3 0.9600
